data_4132328
loop_
_publ_author_name
'Keisar, Hodaya'
'de Ruiter, Graham'
'Velders, Aldrik H.'
'Milko, Petr'
'Gulino, Antonino'
'Evmenenko, Guennadi'
'Shimon, Linda J. W.'
'Diskin-Posner, Yael'
'Lahav, Michal'
'van der Boom, Milko E.'

_publ_section_title
;
 Sorting of Molecular Building Blocks from Solution to Surface.
;
_journal_issue 26
_journal_name_full 'Journal of the American Chemical Society'
_journal_page_first 8162
_journal_page_last 8171
_journal_paper_doi 10.1021/jacs.8b02968
_journal_volume 140
_journal_year 2018
_chemical_formula_moiety 'C54 H45 F12 N9 Os P2'
_chemical_formula_sum 'C54 H45 F12 N9 Os P2'
_chemical_formula_weight 1300.13
_space_group_crystal_system triclinic
_space_group_IT_number 2
_space_group_name_Hall '-P 1'
_space_group_name_H-M_alt 'P -1'
_atom_sites_solution_hydrogens geom
_audit_creation_method SHELXL-2013
_cell_angle_alpha 73.534(2)
_cell_angle_beta 76.390(2)
_cell_angle_gamma 80.261(2)
_cell_formula_units_Z 4
_cell_length_a 15.2657(3)
_cell_length_b 21.4783(4)
_cell_length_c 21.9227(5)
_cell_measurement_reflns_used 13944
_cell_measurement_temperature 100(2)
_cell_measurement_theta_max 60.2630
_cell_measurement_theta_min 4.4790
_cell_volume 6659.1(3)
_computing_cell_refinement 'CrysAlisPro 1.171.39.4c (Rigaku OD, 2015)'
_computing_data_collection 'CrysAlisPro 1.171.39.4c (Rigaku OD, 2015)'
_computing_data_reduction 'CrysAlisPro 1.171.39.4c (Rigaku OD, 2015)'
_computing_structure_refinement 'SHELXL-2013 (Sheldrick, 2013)'
_computing_structure_solution 'SHELXT-2013 (Sheldrick, 2013)'
_diffrn_ambient_temperature 100(2)
_diffrn_measured_fraction_theta_full 0.653
_diffrn_measured_fraction_theta_max 0.998
_diffrn_measurement_device_type 'Rigaku XtaLAB Pro: Kappa dual home/near'
_diffrn_measurement_method 'omega scans'
_diffrn_radiation_type CuK\a
_diffrn_radiation_wavelength 1.54184
_diffrn_reflns_av_R_equivalents 0.0651
_diffrn_reflns_av_unetI/netI 0.0544
_diffrn_reflns_Laue_measured_fraction_full 0.653
_diffrn_reflns_Laue_measured_fraction_max 0.998
_diffrn_reflns_limit_h_max 15
_diffrn_reflns_limit_h_min -15
_diffrn_reflns_limit_k_max 22
_diffrn_reflns_limit_k_min -22
_diffrn_reflns_limit_l_max 22
_diffrn_reflns_limit_l_min -22
_diffrn_reflns_number 69479
_diffrn_reflns_point_group_measured_fraction_full 0.653
_diffrn_reflns_point_group_measured_fraction_max 0.998
_diffrn_reflns_theta_full 67.684
_diffrn_reflns_theta_max 53.421
_diffrn_reflns_theta_min 4.017
_diffrn_source 'fine-focus sealed X-ray tube'
_exptl_absorpt_coefficient_mu 4.696
_exptl_absorpt_correction_T_max 1.00000
_exptl_absorpt_correction_T_min 0.90666
_exptl_absorpt_correction_type multi-scan
_exptl_absorpt_process_details
;
CrysAlisPro 1.171.39.4c (Rigaku Oxford Diffraction, 2015)
Empirical absorption correction using spherical harmonics,
 implemented in SCALE3 ABSPACK scaling algorithm.
;
_exptl_crystal_colour black
_exptl_crystal_density_diffrn 1.297
_exptl_crystal_description chip
_exptl_crystal_F_000 2584
_exptl_crystal_size_max 0.120
_exptl_crystal_size_mid 0.050
_exptl_crystal_size_min 0.040
_platon_squeeze_details
;
;
_refine_diff_density_max 1.716
_refine_diff_density_min -0.661
_refine_diff_density_rms 0.107
_refine_ls_extinction_method none
_refine_ls_goodness_of_fit_ref 0.994
_refine_ls_hydrogen_treatment constr
_refine_ls_matrix_type full
_refine_ls_number_parameters 1381
_refine_ls_number_reflns 15733
_refine_ls_number_restraints 143
_refine_ls_restrained_S_all 0.999
_refine_ls_R_factor_all 0.0895
_refine_ls_R_factor_gt 0.0620
_refine_ls_shift/su_max 0.052
_refine_ls_shift/su_mean 0.001
_refine_ls_structure_factor_coef Fsqd
_refine_ls_weighting_details 'w=1/[\s^2^(Fo^2^)+(0.1245P)^2^] where P=(Fo^2^+2Fc^2^)/3'
_refine_ls_weighting_scheme calc
_refine_ls_wR_factor_gt 0.1663
_refine_ls_wR_factor_ref 0.1836
_reflns_Friedel_coverage 0.000
_reflns_number_gt 10602
_reflns_number_total 15733
_reflns_threshold_expression 'I > 2\s(I)'
_cod_data_source_file ja8b02968_si_002.cif
_cod_data_source_block complex_5-mer
_cod_database_code 4132328
_shelx_space_group_comment
;
The symmetry employed for this shelxl refinement is uniquely defined
by the following loop, which should always be used as a source of
symmetry information in preference to the above space-group names.
They are only intended as comments.
;
_shelx_estimated_absorpt_t_min 0.603
_shelx_estimated_absorpt_t_max 0.834
_shelxl_version_number 2013-4

loop_
_space_group_symop_operation_xyz
'x, y, z'
'-x, -y, -z'

loop_
_atom_site_label
_atom_site_type_symbol
_atom_site_fract_x
_atom_site_fract_y
_atom_site_fract_z
_atom_site_U_iso_or_equiv
_atom_site_adp_type
_atom_site_occupancy
_atom_site_site_symmetry_order
_atom_site_calc_flag
_atom_site_refinement_flags_posn
_atom_site_refinement_flags_adp
_atom_site_refinement_flags_occupancy
_atom_site_disorder_assembly
_atom_site_disorder_group
Os1 Os 0.29701(2) 0.38151(2) 0.39315(2) 0.07051(18) Uani 1 1 d . . . . .
N1 N 0.2775(4) 0.4605(4) 0.3202(4) 0.078(2) Uani 1 1 d . . . . .
N2 N 0.1613(5) 0.4127(4) 0.4198(4) 0.068(2) Uani 1 1 d . . . . .
N3 N 0.1091(8) 0.8560(5) 0.0263(5) 0.109(3) Uani 1 1 d . . . . .
N4 N 0.3092(5) 0.3131(5) 0.4749(4) 0.092(3) Uani 1 1 d . . . . .
N5 N 0.3295(4) 0.4333(5) 0.4503(4) 0.071(2) Uani 1 1 d . . . . .
N6 N 0.4263(5) 0.0197(5) 0.8674(4) 0.091(2) Uani 1 1 d . . . . .
N7 N 0.4278(4) 0.3489(4) 0.3572(3) 0.073(2) Uani 1 1 d . . . . .
N8 N 0.2787(5) 0.3208(4) 0.3403(3) 0.0717(19) Uani 1 1 d . . . . .
C1 C 0.3404(6) 0.4864(6) 0.2678(5) 0.076(3) Uani 1 1 d . . . . .
H1 H 0.3993 0.4632 0.2628 0.091 Uiso 1 1 calc R U . . .
C2 C 0.3259(6) 0.5423(6) 0.2222(5) 0.078(3) Uani 1 1 d . . . . .
H2 H 0.3741 0.5571 0.1874 0.093 Uiso 1 1 calc R U . . .
C3 C 0.2422(7) 0.5781(6) 0.2259(5) 0.086(3) Uani 1 1 d . U . . .
C4 C 0.1740(6) 0.5531(5) 0.2772(5) 0.072(2) Uani 1 1 d . . . . .
H4 H 0.1147 0.5758 0.2808 0.086 Uiso 1 1 calc R U . . .
C5 C 0.1909(6) 0.4972(5) 0.3218(5) 0.071(3) Uani 1 1 d . . . . .
C6 C 0.1262(6) 0.4668(5) 0.3789(5) 0.068(2) Uani 1 1 d . . . . .
C7 C 0.0345(6) 0.4888(5) 0.3915(4) 0.074(3) Uani 1 1 d . . . . .
H7 H 0.0109 0.5265 0.3628 0.088 Uiso 1 1 calc R U . . .
C8 C -0.0235(6) 0.4558(5) 0.4463(5) 0.075(3) Uani 1 1 d . . . . .
C9 C 0.0125(6) 0.4026(6) 0.4876(5) 0.078(3) Uani 1 1 d . . . . .
H9 H -0.0251 0.3797 0.5256 0.094 Uiso 1 1 calc R U . . .
C10 C 0.1059(7) 0.3820(5) 0.4736(5) 0.083(3) Uani 1 1 d . . . . .
H10 H 0.1307 0.3454 0.5029 0.100 Uiso 1 1 calc R U . . .
C11 C 0.2287(7) 0.6389(6) 0.1749(6) 0.101(3) Uani 1 1 d . U . . .
H11 H 0.2786 0.6496 0.1400 0.121 Uiso 1 1 calc R U . . .
C12 C 0.1558(8) 0.6787(7) 0.1733(5) 0.105(4) Uani 1 1 d . . . . .
H12 H 0.1060 0.6675 0.2082 0.126 Uiso 1 1 calc R U . . .
C13 C 0.1404(9) 0.7415(6) 0.1218(5) 0.101(3) Uani 1 1 d . . . . .
C14 C 0.2064(7) 0.7612(7) 0.0651(6) 0.102(3) Uani 1 1 d . . . . .
H14 H 0.2628 0.7349 0.0587 0.122 Uiso 1 1 calc R U . . .
C15 C 0.1897(9) 0.8177(7) 0.0194(6) 0.105(4) Uani 1 1 d . . . . .
H15 H 0.2353 0.8305 -0.0181 0.126 Uiso 1 1 calc R U . . .
C16 C 0.0494(9) 0.8366(7) 0.0806(6) 0.107(4) Uani 1 1 d . . . . .
H16 H -0.0064 0.8635 0.0872 0.129 Uiso 1 1 calc R U . . .
C17 C 0.0621(8) 0.7822(7) 0.1263(6) 0.103(4) Uani 1 1 d . . . . .
H17 H 0.0151 0.7714 0.1633 0.123 Uiso 1 1 calc R U . . .
C18 C -0.1230(6) 0.4784(6) 0.4595(5) 0.094(3) Uani 1 1 d . . . . .
H18A H -0.1561 0.4418 0.4869 0.141 Uiso 1 1 calc R U . . .
H18B H -0.1442 0.4949 0.4183 0.141 Uiso 1 1 calc R U . . .
H18C H -0.1336 0.5134 0.4818 0.141 Uiso 1 1 calc R U . . .
C19 C 0.3030(7) 0.2477(7) 0.4854(5) 0.100(4) Uani 1 1 d . . . . .
H19 H 0.2866 0.2344 0.4522 0.120 Uiso 1 1 calc R U . . .
C20 C 0.3185(8) 0.1998(6) 0.5400(6) 0.104(3) Uani 1 1 d . . . . .
H20 H 0.3109 0.1557 0.5442 0.124 Uiso 1 1 calc R U . . .
C21 C 0.3453(7) 0.2170(6) 0.5883(6) 0.094(3) Uani 1 1 d . U . . .
C22 C 0.3538(6) 0.2821(7) 0.5798(5) 0.084(3) Uani 1 1 d . . . . .
H22 H 0.3721 0.2954 0.6123 0.101 Uiso 1 1 calc R U . . .
C23 C 0.3362(6) 0.3279(6) 0.5247(5) 0.074(2) Uani 1 1 d . . . . .
C24 C 0.3441(5) 0.3957(6) 0.5103(5) 0.074(3) Uani 1 1 d . . . . .
C25 C 0.3647(6) 0.4288(6) 0.5517(5) 0.085(3) Uani 1 1 d . . . . .
H25 H 0.3729 0.4047 0.5940 0.103 Uiso 1 1 calc R U . . .
C26 C 0.3731(6) 0.4944(7) 0.5329(5) 0.083(3) Uani 1 1 d . . . . .
C27 C 0.3601(6) 0.5294(6) 0.4708(5) 0.087(3) Uani 1 1 d . . . . .
H27 H 0.3656 0.5749 0.4564 0.104 Uiso 1 1 calc R U . . .
C28 C 0.3392(5) 0.4976(6) 0.4309(4) 0.073(3) Uani 1 1 d . . . . .
H28 H 0.3314 0.5215 0.3885 0.087 Uiso 1 1 calc R U . . .
C29 C 0.3656(8) 0.1642(6) 0.6455(6) 0.110(4) Uani 1 1 d . U . . .
H29 H 0.3594 0.1210 0.6454 0.132 Uiso 1 1 calc R U . . .
C30 C 0.3899(8) 0.1707(6) 0.6932(5) 0.111(4) Uani 1 1 d D U . . .
H30 H 0.3981 0.2137 0.6929 0.133 Uiso 1 1 calc R U . . .
C31 C 0.4076(7) 0.1166(6) 0.7519(6) 0.104(3) Uani 1 1 d D U . . .
C32 C 0.4030(8) 0.0508(7) 0.7583(6) 0.114(4) Uani 1 1 d . . . . .
H32 H 0.3949 0.0376 0.7223 0.137 Uiso 1 1 calc R U . . .
C33 C 0.4100(9) 0.0036(6) 0.8169(6) 0.118(4) Uani 1 1 d . . . . .
H33 H 0.4031 -0.0405 0.8206 0.141 Uiso 1 1 calc R U . . .
C34 C 0.4325(7) 0.0835(6) 0.8583(6) 0.090(3) Uani 1 1 d . . . . .
H34 H 0.4440 0.0963 0.8935 0.108 Uiso 1 1 calc R U . . .
C35 C 0.4240(6) 0.1311(6) 0.8037(6) 0.091(3) Uani 1 1 d . . . . .
H35 H 0.4297 0.1750 0.8019 0.109 Uiso 1 1 calc R U . . .
C36 C 0.3926(8) 0.5286(6) 0.5783(5) 0.107(4) Uani 1 1 d . . . . .
H36A H 0.4466 0.5058 0.5952 0.160 Uiso 1 1 calc R U . . .
H36B H 0.3407 0.5287 0.6144 0.160 Uiso 1 1 calc R U . . .
H36C H 0.4033 0.5737 0.5550 0.160 Uiso 1 1 calc R U . . .
C37 C 0.5030(6) 0.3624(5) 0.3702(5) 0.088(3) Uani 1 1 d . . . . .
H37 H 0.4963 0.3929 0.3954 0.105 Uiso 1 1 calc R U . . .
C38 C 0.5871(7) 0.3358(6) 0.3502(6) 0.102(3) Uani 1 1 d . . . . .
H38 H 0.6370 0.3480 0.3613 0.122 Uiso 1 1 calc R U . . .
C39 C 0.6025(6) 0.2906(5) 0.3133(6) 0.093(3) Uani 1 1 d . . . . .
C40 C 0.5251(6) 0.2752(5) 0.2996(4) 0.078(3) Uani 1 1 d . . . . .
H40 H 0.5313 0.2445 0.2747 0.094 Uiso 1 1 calc R U . . .
C41 C 0.4386(6) 0.3040(5) 0.3219(4) 0.074(2) Uani 1 1 d . . . . .
C42 C 0.3538(5) 0.2899(4) 0.3114(4) 0.067(2) Uani 1 1 d . . . . .
C43 C 0.3489(6) 0.2490(5) 0.2752(5) 0.085(3) Uani 1 1 d . . . . .
H43 H 0.4037 0.2297 0.2536 0.102 Uiso 1 1 calc R U . . .
C44 C 0.2675(7) 0.2343(6) 0.2687(5) 0.092(3) Uani 1 1 d . . . . .
C45 C 0.1897(7) 0.2673(5) 0.2988(5) 0.092(3) Uani 1 1 d . . . . .
H45 H 0.1315 0.2601 0.2954 0.110 Uiso 1 1 calc R U . . .
C46 C 0.1966(6) 0.3105(5) 0.3338(4) 0.081(3) Uani 1 1 d . . . . .
H46 H 0.1432 0.3331 0.3534 0.097 Uiso 1 1 calc R U . . .
C47 C 0.6933(8) 0.2619(7) 0.2944(7) 0.128(5) Uani 1 1 d . . . . .
H47 H 0.7380 0.2731 0.3119 0.154 Uiso 1 1 calc R U . . .
C48 C 0.7202(9) 0.2262(8) 0.2600(9) 0.152(5) Uani 1 1 d . U . . .
H48 H 0.6755 0.2150 0.2425 0.182 Uiso 1 1 calc R U . . .
C49 C 0.8157(5) 0.1960(5) 0.2400(5) 0.163(5) Uani 1 1 d G U . . .
C50 C 0.8857(7) 0.2034(5) 0.2672(5) 0.171(5) Uani 1 1 d G U . . .
H50 H 0.8740 0.2281 0.2985 0.205 Uiso 1 1 calc R U . . .
C51 C 0.9729(6) 0.1745(6) 0.2486(6) 0.194(5) Uani 1 1 d G U . . .
H51 H 1.0208 0.1795 0.2672 0.233 Uiso 1 1 calc R U . . .
N9 N 0.9902(5) 0.1382(5) 0.2028(6) 0.192(5) Uani 1 1 d G U . . .
C52 C 0.9202(7) 0.1309(5) 0.1756(5) 0.193(6) Uani 1 1 d G U . . .
H52 H 0.9319 0.1061 0.1443 0.231 Uiso 1 1 calc R U . . .
C53 C 0.8330(6) 0.1598(5) 0.1942(5) 0.165(6) Uani 1 1 d G . . . .
H53 H 0.7851 0.1547 0.1756 0.199 Uiso 1 1 calc R U . . .
C54 C 0.2603(8) 0.1848(6) 0.2334(6) 0.109(4) Uani 1 1 d . . . . .
H54A H 0.2167 0.2030 0.2048 0.164 Uiso 1 1 calc R U . . .
H54B H 0.2398 0.1450 0.2651 0.164 Uiso 1 1 calc R U . . .
H54C H 0.3198 0.1741 0.2075 0.164 Uiso 1 1 calc R U . . .
Os2 Os 0.75479(3) 0.77941(2) -0.00006(2) 0.07899(19) Uani 1 1 d . . . . .
N10 N 0.8869(5) 0.7488(4) -0.0345(4) 0.077(2) Uani 1 1 d . . . . .
N11 N 0.7412(5) 0.7205(4) -0.0566(4) 0.083(2) Uani 1 1 d . . . . .
N12 N 1.4577(6) 0.5498(5) -0.1966(6) 0.117(3) Uani 1 1 d . . . . .
N13 N 0.7392(5) 0.8590(4) -0.0757(4) 0.083(2) Uani 1 1 d . . . . .
N14 N 0.6186(5) 0.8102(4) 0.0240(4) 0.076(2) Uani 1 1 d . . . . .
N16 N 0.7790(5) 0.8303(5) 0.0605(4) 0.079(2) Uani 1 1 d . . . . .
N17 N 0.7613(5) 0.7080(5) 0.0825(4) 0.088(2) Uani 1 1 d . . . . .
C55 C 0.9609(6) 0.7658(5) -0.0203(5) 0.089(3) Uani 1 1 d . . . . .
H55 H 0.9509 0.7952 0.0066 0.107 Uiso 1 1 calc R U . . .
C56 C 1.0463(7) 0.7435(6) -0.0420(6) 0.106(4) Uani 1 1 d . . . . .
H56 H 1.0947 0.7568 -0.0302 0.127 Uiso 1 1 calc R U . . .
C57 C 1.0650(7) 0.7004(6) -0.0823(6) 0.102(3) Uani 1 1 d . . . . .
C58 C 0.9879(7) 0.6830(5) -0.0972(5) 0.097(3) Uani 1 1 d . . . . .
H58 H 0.9965 0.6540 -0.1242 0.116 Uiso 1 1 calc R U . . .
C59 C 0.9025(6) 0.7070(5) -0.0736(5) 0.081(3) Uani 1 1 d . . . . .
C60 C 0.8223(6) 0.6915(5) -0.0871(5) 0.078(3) Uani 1 1 d . . . . .
C61 C 0.8184(8) 0.6500(5) -0.1236(5) 0.091(3) Uani 1 1 d . . . . .
H61 H 0.8732 0.6305 -0.1449 0.109 Uiso 1 1 calc R U . . .
C62 C 0.7364(8) 0.6361(6) -0.1302(5) 0.098(3) Uani 1 1 d . . . . .
C63 C 0.6582(8) 0.6667(6) -0.1006(6) 0.108(4) Uani 1 1 d . . . . .
H63 H 0.6011 0.6594 -0.1060 0.129 Uiso 1 1 calc R U . . .
C64 C 0.6616(6) 0.7073(5) -0.0639(5) 0.091(3) Uani 1 1 d . . . . .
H64 H 0.6065 0.7268 -0.0428 0.109 Uiso 1 1 calc R U . . .
C65 C 1.1596(8) 0.6759(6) -0.1047(6) 0.113(4) Uani 1 1 d . . . . .
H65 H 1.2055 0.6896 -0.0904 0.135 Uiso 1 1 calc R U . . .
C66 C 1.1840(8) 0.6377(6) -0.1416(6) 0.109(4) Uani 1 1 d . . . . .
H66 H 1.1388 0.6255 -0.1579 0.131 Uiso 1 1 calc R U . . .
C67 C 1.2835(7) 0.6099(6) -0.1617(7) 0.104(4) Uani 1 1 d . . . . .
C68 C 1.3530(8) 0.6210(6) -0.1386(7) 0.117(4) Uani 1 1 d . . . . .
H68 H 1.3433 0.6486 -0.1099 0.141 Uiso 1 1 calc R U . . .
C69 C 1.4392(8) 0.5904(7) -0.1585(8) 0.143(5) Uani 1 1 d . . . . .
H69 H 1.4882 0.5994 -0.1436 0.171 Uiso 1 1 calc R U . . .
C70 C 1.3872(10) 0.5399(6) -0.2157(7) 0.120(4) Uani 1 1 d . . . . .
H70 H 1.3971 0.5100 -0.2421 0.144 Uiso 1 1 calc R U . . .
C71 C 1.3000(7) 0.5689(6) -0.2010(6) 0.104(4) Uani 1 1 d . . . . .
H71 H 1.2527 0.5603 -0.2180 0.125 Uiso 1 1 calc R U . . .
C72 C 0.7334(9) 0.5871(6) -0.1693(6) 0.129(4) Uani 1 1 d . . . . .
H72A H 0.7119 0.5468 -0.1394 0.193 Uiso 1 1 calc R U . . .
H72B H 0.7943 0.5773 -0.1938 0.193 Uiso 1 1 calc R U . . .
H72C H 0.6920 0.6063 -0.1995 0.193 Uiso 1 1 calc R U . . .
C73 C 0.5587(7) 0.7827(6) 0.0768(5) 0.088(3) Uani 1 1 d . . . . .
H73 H 0.5793 0.7441 0.1060 0.105 Uiso 1 1 calc R U . . .
C74 C 0.4699(7) 0.8076(6) 0.0901(5) 0.089(3) Uani 1 1 d . . . . .
H74 H 0.4302 0.7860 0.1276 0.107 Uiso 1 1 calc R U . . .
C75 C 0.4376(7) 0.8640(5) 0.0492(6) 0.078(3) Uani 1 1 d . . . . .
C76 C 0.4982(7) 0.8921(5) -0.0068(5) 0.078(3) Uani 1 1 d . . . . .
H76 H 0.4784 0.9301 -0.0371 0.094 Uiso 1 1 calc R U . . .
C77 C 0.5860(6) 0.8645(5) -0.0176(5) 0.066(2) Uani 1 1 d . . . . .
C78 C 0.6529(6) 0.8918(5) -0.0749(5) 0.079(3) Uani 1 1 d . . . . .
C79 C 0.6358(7) 0.9459(5) -0.1242(5) 0.084(3) Uani 1 1 d . . . . .
H79 H 0.5763 0.9681 -0.1216 0.100 Uiso 1 1 calc R U . . .
C80 C 0.7035(8) 0.9694(6) -0.1784(6) 0.099(4) Uani 1 1 d . . . . .
C81 C 0.7877(7) 0.9346(6) -0.1758(6) 0.092(3) Uani 1 1 d . . . . .
H81 H 0.8368 0.9482 -0.2104 0.111 Uiso 1 1 calc R U . . .
C82 C 0.8046(6) 0.8820(6) -0.1266(6) 0.080(3) Uani 1 1 d . . . . .
H82 H 0.8647 0.8607 -0.1281 0.097 Uiso 1 1 calc R U . . .
C83 C 0.3440(7) 0.8958(6) 0.0596(7) 0.102(4) Uani 1 1 d . . . . .
H83 H 0.3232 0.9277 0.0246 0.123 Uiso 1 1 calc R U . . .
C84 C 0.2902(13) 0.8817(9) 0.1143(10) 0.179(7) Uani 1 1 d . . . . .
H84 H 0.3089 0.8477 0.1487 0.215 Uiso 1 1 calc R U . . .
C85 C 0.1983(7) 0.9179(7) 0.1249(9) 0.192(8) Uani 1 1 d G . . . .
C86 C 0.1457(10) 0.9078(6) 0.1872(7) 0.213(10) Uani 1 1 d G . . . .
H86 H 0.1684 0.8777 0.2225 0.256 Uiso 1 1 calc R U . . .
C87 C 0.0600(9) 0.9419(7) 0.1980(6) 0.222(6) Uani 1 1 d G U . . .
H87 H 0.0241 0.9350 0.2405 0.267 Uiso 1 1 calc R U . . .
N15 N 0.0269(7) 0.9860(6) 0.1464(8) 0.221(5) Uani 1 1 d G U . . .
C88 C 0.0795(11) 0.9961(6) 0.0841(7) 0.217(5) Uani 1 1 d G U . . .
H88 H 0.0568 1.0262 0.0488 0.260 Uiso 1 1 calc R U . . .
C89 C 0.1652(10) 0.9620(8) 0.0734(6) 0.212(6) Uani 1 1 d G U . . .
H89 H 0.2011 0.9688 0.0308 0.254 Uiso 1 1 calc R U . . .
C90 C 0.6890(10) 1.0278(6) -0.2373(8) 0.146(6) Uani 1 1 d . . . . .
H90A H 0.6308 1.0270 -0.2485 0.220 Uiso 1 1 calc R U . . .
H90B H 0.7381 1.0243 -0.2745 0.220 Uiso 1 1 calc R U . . .
H90C H 0.6890 1.0688 -0.2262 0.220 Uiso 1 1 calc R U . . .
C91 C 0.7865(6) 0.8951(6) 0.0444(5) 0.083(3) Uani 1 1 d . . . . .
H91 H 0.7809 0.9203 0.0019 0.100 Uiso 1 1 calc R U . . .
C92 C 0.8022(6) 0.9260(6) 0.0881(6) 0.089(3) Uani 1 1 d . . . . .
H92 H 0.8082 0.9714 0.0749 0.107 Uiso 1 1 calc R U . . .
C93 C 0.8092(7) 0.8900(6) 0.1517(6) 0.092(3) Uani 1 1 d . . . . .
C94 C 0.8037(6) 0.8231(6) 0.1665(5) 0.088(3) Uani 1 1 d . . . . .
H94 H 0.8110 0.7969 0.2083 0.106 Uiso 1 1 calc R U . . .
C95 C 0.7878(6) 0.7937(6) 0.1221(5) 0.082(3) Uani 1 1 d . . . . .
C96 C 0.7777(6) 0.7252(6) 0.1335(5) 0.079(3) Uani 1 1 d . . . . .
C97 C 0.7808(7) 0.6806(7) 0.1925(6) 0.101(3) Uani 1 1 d . . . . .
H97 H 0.7907 0.6949 0.2273 0.122 Uiso 1 1 calc R U . . .
C98 C 0.7697(8) 0.6145(7) 0.2027(7) 0.112(4) Uani 1 1 d . . . . .
C99 C 0.7564(8) 0.5975(6) 0.1493(7) 0.109(4) Uani 1 1 d . . . . .
H99 H 0.7492 0.5535 0.1528 0.131 Uiso 1 1 calc R U . . .
C100 C 0.7537(7) 0.6423(7) 0.0929(6) 0.100(3) Uani 1 1 d . . . . .
H100 H 0.7459 0.6280 0.0575 0.120 Uiso 1 1 calc R U . . .
C101 C 0.8250(8) 0.9222(6) 0.1972(5) 0.102(3) Uani 1 1 d . . . . .
H101 H 0.8269 0.9681 0.1830 0.122 Uiso 1 1 calc R U . . .
C102 C 0.8369(10) 0.8931(7) 0.2567(6) 0.135(4) Uani 1 1 d . U . . .
H102 H 0.8374 0.8469 0.2699 0.163 Uiso 1 1 calc R U . . .
C103 C 0.8495(8) 0.9252(5) 0.3047(4) 0.152(3) Uani 1 1 d G U . . .
C104 C 0.8381(8) 0.9929(5) 0.2923(4) 0.169(4) Uani 1 1 d G U . . .
H104 H 0.8188 1.0187 0.2538 0.203 Uiso 1 1 calc R U . . .
C105 C 0.8549(9) 1.0229(4) 0.3362(5) 0.188(4) Uani 1 1 d G U . . .
H105 H 0.8471 1.0692 0.3278 0.226 Uiso 1 1 calc R U . . .
N18 N 0.8832(9) 0.9852(5) 0.3926(4) 0.192(4) Uani 1 1 d G U . . .
C106 C 0.8946(9) 0.9175(5) 0.4050(4) 0.190(4) Uani 1 1 d G U . . .
H106 H 0.9139 0.8917 0.4434 0.228 Uiso 1 1 calc R U . . .
C107 C 0.8778(9) 0.8875(4) 0.3610(5) 0.167(4) Uani 1 1 d G U . . .
H107 H 0.8856 0.8412 0.3695 0.201 Uiso 1 1 calc R U . . .
C108 C 0.7730(11) 0.5662(7) 0.2680(7) 0.152(5) Uani 1 1 d . . . . .
H10A H 0.7112 0.5590 0.2918 0.229 Uiso 1 1 calc R U . . .
H10B H 0.8037 0.5838 0.2930 0.229 Uiso 1 1 calc R U . . .
H10C H 0.8064 0.5247 0.2614 0.229 Uiso 1 1 calc R U . . .
P1 P 0.4847(3) 0.66221(19) 0.27613(17) 0.1123(10) Uani 1 1 d D U . . .
F1 F 0.4393(6) 0.7366(3) 0.2669(4) 0.178(3) Uani 1 1 d D . . . .
F2 F 0.5266(7) 0.5925(4) 0.2830(6) 0.231(5) Uani 1 1 d D . . . .
F3A F 0.5045(16) 0.6637(9) 0.3394(8) 0.320(11) Uani 0.5 1 d D . P A 1
F6A F 0.4599(16) 0.6649(9) 0.2106(8) 0.308(10) Uani 0.5 1 d D . P A 1
F3B F 0.521(3) 0.6682(10) 0.3311(15) 0.320(11) Uani 0.5 1 d D . P A 2
F6B F 0.442(2) 0.6602(9) 0.2220(12) 0.308(10) Uani 0.5 1 d D U P A 2
F4 F 0.3919(7) 0.6379(5) 0.3102(6) 0.245(5) Uani 1 1 d D . . . .
F5 F 0.5691(6) 0.6929(5) 0.2361(8) 0.281(8) Uani 1 1 d D . . . .
P2 P 0.9516(3) 0.3927(3) 0.2813(3) 0.192(3) Uani 1 1 d . . . . .
F7 F 0.9769(7) 0.3475(7) 0.3485(5) 0.221(5) Uani 1 1 d . . . . .
F8 F 0.9253(8) 0.4365(6) 0.2148(5) 0.217(5) Uani 1 1 d . . . . .
F9 F 0.8568(6) 0.3653(7) 0.2991(6) 0.240(6) Uani 1 1 d . . . . .
F10 F 0.9922(6) 0.3373(5) 0.2475(4) 0.177(4) Uani 1 1 d . . . . .
F11 F 1.0486(7) 0.4177(5) 0.2648(6) 0.201(4) Uani 1 1 d . . . . .
F12 F 0.9075(7) 0.4442(6) 0.3177(6) 0.242(6) Uani 1 1 d . . . . .
P3 P 0.0753(2) 0.30844(18) 0.66689(14) 0.1005(9) Uani 1 1 d . . . . .
F13 F 0.1249(4) 0.3683(3) 0.6207(3) 0.1089(18) Uani 1 1 d . . . . .
F14 F 0.0961(5) 0.2732(3) 0.6088(3) 0.120(2) Uani 1 1 d . . . . .
F15 F 0.1700(4) 0.2733(3) 0.6874(3) 0.114(2) Uani 1 1 d . . . . .
F16 F 0.0262(4) 0.2477(4) 0.7121(3) 0.127(2) Uani 1 1 d . . . . .
F17 F 0.0550(4) 0.3412(4) 0.7265(3) 0.116(2) Uani 1 1 d . . . . .
F18 F -0.0181(4) 0.3434(3) 0.6477(3) 0.1120(19) Uani 1 1 d . . . . .
P4 P 0.57502(18) 0.20091(17) 0.11842(16) 0.0965(9) Uani 1 1 d . . . . .
F19 F 0.5913(5) 0.1619(3) 0.1890(3) 0.127(2) Uani 1 1 d . . . . .
F20 F 0.5568(4) 0.2416(3) 0.0486(3) 0.116(2) Uani 1 1 d . . . . .
F21 F 0.6244(4) 0.1414(3) 0.0901(3) 0.1099(19) Uani 1 1 d . . . . .
F22 F 0.6688(4) 0.2305(3) 0.1020(3) 0.1096(19) Uani 1 1 d . . . . .
F23 F 0.5262(4) 0.2604(3) 0.1472(3) 0.123(2) Uani 1 1 d . . . . .
F24 F 0.4816(4) 0.1718(4) 0.1341(3) 0.121(2) Uani 1 1 d . . . . .

loop_
_atom_site_aniso_label
_atom_site_aniso_U_11
_atom_site_aniso_U_22
_atom_site_aniso_U_33
_atom_site_aniso_U_23
_atom_site_aniso_U_13
_atom_site_aniso_U_12
Os1 0.0499(2) 0.1041(4) 0.0702(3) -0.0446(3) -0.01737(19) 0.0032(2)
N1 0.039(4) 0.117(6) 0.097(6) -0.067(5) 0.005(4) -0.015(4)
N2 0.057(4) 0.107(6) 0.053(4) -0.037(4) -0.014(4) -0.013(4)
N3 0.101(7) 0.143(9) 0.081(7) -0.029(6) -0.021(6) -0.001(7)
N4 0.049(4) 0.124(8) 0.125(7) -0.081(6) -0.003(4) -0.004(5)
N5 0.039(4) 0.112(7) 0.080(6) -0.058(5) -0.011(4) -0.001(4)
N6 0.087(6) 0.101(7) 0.102(6) -0.040(5) -0.053(5) 0.011(5)
N7 0.050(4) 0.100(6) 0.077(5) -0.045(4) -0.012(4) 0.004(4)
N8 0.054(4) 0.100(6) 0.072(5) -0.039(4) -0.014(4) -0.006(4)
C1 0.055(6) 0.100(8) 0.079(7) -0.035(6) -0.016(6) 0.001(5)
C2 0.055(6) 0.106(8) 0.082(7) -0.040(7) -0.016(5) -0.008(6)
C3 0.073(7) 0.115(8) 0.080(7) -0.038(6) -0.029(6) 0.000(7)
C4 0.055(6) 0.087(7) 0.069(6) -0.016(6) -0.023(5) 0.012(5)
C5 0.056(6) 0.103(8) 0.069(6) -0.051(6) -0.006(5) -0.009(5)
C6 0.055(6) 0.096(7) 0.068(6) -0.046(6) -0.020(5) 0.005(5)
C7 0.052(5) 0.107(7) 0.070(6) -0.046(6) -0.014(5) 0.009(5)
C8 0.068(6) 0.100(8) 0.071(6) -0.047(6) -0.021(6) 0.008(6)
C9 0.059(6) 0.121(9) 0.061(6) -0.041(6) 0.004(5) -0.016(6)
C10 0.081(7) 0.113(8) 0.072(7) -0.040(6) -0.028(6) -0.006(6)
C11 0.051(6) 0.136(9) 0.113(8) -0.043(6) -0.009(6) 0.007(7)
C12 0.078(8) 0.155(12) 0.091(8) -0.050(8) -0.010(6) -0.012(8)
C13 0.123(10) 0.113(10) 0.071(7) -0.012(7) -0.034(7) -0.028(8)
C14 0.080(8) 0.130(11) 0.102(9) -0.045(8) -0.021(7) 0.001(7)
C15 0.094(9) 0.132(11) 0.093(8) -0.025(9) -0.016(7) -0.035(8)
C16 0.112(10) 0.116(10) 0.083(8) -0.018(8) -0.015(8) -0.003(8)
C17 0.074(7) 0.127(10) 0.100(9) -0.029(8) -0.019(6) 0.012(7)
C18 0.049(5) 0.146(10) 0.093(7) -0.061(7) 0.006(5) -0.001(6)
C19 0.091(8) 0.136(11) 0.075(7) -0.038(8) -0.026(6) 0.016(8)
C20 0.098(8) 0.115(10) 0.105(9) -0.031(8) -0.030(7) -0.008(7)
C21 0.077(7) 0.097(9) 0.098(8) -0.018(6) -0.015(6) 0.003(6)
C22 0.053(5) 0.134(10) 0.076(7) -0.040(7) -0.025(5) 0.001(6)
C23 0.053(5) 0.097(8) 0.073(7) -0.023(6) -0.017(5) -0.003(5)
C24 0.039(5) 0.135(10) 0.061(6) -0.052(7) -0.013(4) 0.006(5)
C25 0.053(6) 0.133(10) 0.079(7) -0.049(7) -0.013(5) 0.004(6)
C26 0.051(6) 0.123(10) 0.090(8) -0.056(7) -0.015(5) 0.000(6)
C27 0.058(6) 0.126(9) 0.095(8) -0.060(7) -0.017(5) -0.006(6)
C28 0.046(5) 0.115(9) 0.069(6) -0.042(6) -0.017(4) -0.002(5)
C29 0.104(9) 0.122(10) 0.115(9) -0.037(7) -0.045(7) 0.004(7)
C30 0.101(8) 0.148(11) 0.093(8) -0.046(7) -0.021(7) -0.007(7)
C31 0.093(8) 0.096(9) 0.128(10) -0.037(7) -0.039(7) 0.018(7)
C32 0.125(10) 0.138(11) 0.105(9) -0.064(9) -0.056(7) 0.018(8)
C33 0.146(11) 0.104(9) 0.121(10) -0.043(8) -0.072(9) 0.027(8)
C34 0.082(7) 0.094(9) 0.110(9) -0.045(8) -0.041(6) 0.012(6)
C35 0.074(7) 0.105(9) 0.104(8) -0.046(8) -0.031(6) 0.015(6)
C36 0.106(8) 0.144(10) 0.092(7) -0.066(7) -0.012(6) -0.022(7)
C37 0.044(5) 0.123(9) 0.118(8) -0.066(7) -0.023(5) 0.002(5)
C38 0.057(6) 0.136(10) 0.125(9) -0.059(8) -0.024(6) 0.005(6)
C39 0.053(6) 0.104(8) 0.125(9) -0.053(7) -0.010(6) 0.012(5)
C40 0.060(6) 0.095(7) 0.081(6) -0.038(6) -0.005(5) 0.003(5)
C41 0.068(6) 0.083(7) 0.080(6) -0.036(5) -0.025(5) 0.007(5)
C42 0.049(5) 0.094(7) 0.069(5) -0.040(5) -0.009(4) -0.004(5)
C43 0.068(6) 0.109(8) 0.087(7) -0.053(6) -0.010(5) 0.003(6)
C44 0.079(7) 0.124(9) 0.086(7) -0.045(7) -0.015(6) -0.012(6)
C45 0.065(6) 0.131(9) 0.097(7) -0.054(7) -0.016(6) -0.013(6)
C46 0.049(5) 0.126(8) 0.092(7) -0.066(6) -0.007(5) -0.017(5)
C47 0.072(8) 0.147(12) 0.158(12) -0.060(10) -0.005(8) 0.020(8)
C48 0.083(7) 0.151(10) 0.199(11) -0.038(9) -0.016(8) 0.023(7)
C49 0.086(7) 0.154(9) 0.215(10) -0.039(8) 0.005(7) 0.016(7)
C50 0.091(7) 0.156(8) 0.238(10) -0.053(8) 0.009(8) 0.009(7)
C51 0.107(7) 0.180(9) 0.259(11) -0.053(8) 0.017(8) 0.005(7)
N9 0.103(7) 0.173(8) 0.261(11) -0.059(8) 0.021(8) 0.015(7)
C52 0.102(9) 0.168(10) 0.262(13) -0.054(9) 0.031(10) 0.013(9)
C53 0.105(10) 0.143(12) 0.191(15) -0.033(11) 0.031(10) 0.042(9)
C54 0.110(8) 0.133(10) 0.115(8) -0.085(8) -0.015(7) -0.011(7)
Os2 0.0611(3) 0.0979(4) 0.0915(3) -0.0476(3) -0.0268(2) 0.0114(2)
N10 0.063(5) 0.085(5) 0.092(5) -0.038(5) -0.026(4) 0.010(4)
N11 0.074(5) 0.092(6) 0.095(6) -0.043(5) -0.030(4) 0.009(4)
N12 0.066(6) 0.134(9) 0.172(10) -0.089(8) -0.009(6) -0.001(6)
N13 0.049(5) 0.117(7) 0.107(6) -0.071(5) -0.022(5) 0.008(4)
N14 0.075(5) 0.079(6) 0.089(6) -0.038(5) -0.031(5) 0.002(5)
N16 0.063(5) 0.097(7) 0.081(6) -0.031(5) -0.025(4) 0.006(4)
N17 0.046(4) 0.104(7) 0.129(7) -0.066(6) -0.013(4) 0.004(4)
C55 0.046(5) 0.124(9) 0.113(8) -0.061(7) -0.028(5) 0.020(6)
C56 0.082(8) 0.130(10) 0.133(9) -0.071(8) -0.047(7) 0.015(7)
C57 0.070(7) 0.124(9) 0.116(9) -0.034(8) -0.037(6) 0.014(6)
C58 0.086(8) 0.104(8) 0.108(8) -0.051(7) -0.026(6) 0.021(6)
C59 0.060(6) 0.098(7) 0.097(7) -0.056(6) -0.020(5) 0.014(5)
C60 0.074(6) 0.081(7) 0.089(7) -0.045(6) -0.024(5) 0.012(5)
C61 0.094(8) 0.085(7) 0.103(8) -0.042(6) -0.035(6) 0.017(6)
C62 0.095(8) 0.111(9) 0.103(8) -0.054(7) -0.031(7) 0.008(7)
C63 0.099(9) 0.127(10) 0.134(10) -0.069(8) -0.054(8) -0.007(7)
C64 0.062(6) 0.105(8) 0.128(9) -0.048(7) -0.047(6) 0.004(6)
C65 0.086(8) 0.144(11) 0.132(10) -0.074(9) -0.035(7) 0.013(7)
C66 0.102(9) 0.113(9) 0.124(10) -0.043(8) -0.044(7) 0.006(7)
C67 0.050(6) 0.102(9) 0.155(11) -0.040(8) -0.004(7) -0.002(6)
C68 0.090(9) 0.111(9) 0.165(12) -0.076(9) -0.010(8) 0.000(7)
C69 0.074(8) 0.158(13) 0.232(16) -0.118(13) -0.024(9) -0.001(8)
C70 0.110(10) 0.107(9) 0.149(11) -0.062(8) 0.005(9) -0.018(8)
C71 0.073(7) 0.100(9) 0.122(9) -0.031(7) 0.005(6) 0.007(6)
C72 0.132(10) 0.154(11) 0.139(10) -0.090(9) -0.040(8) -0.011(9)
C73 0.070(7) 0.115(9) 0.088(7) -0.044(7) -0.016(6) -0.005(6)
C74 0.072(7) 0.116(9) 0.097(8) -0.059(7) -0.011(6) -0.010(7)
C75 0.076(7) 0.081(7) 0.095(8) -0.046(6) -0.027(6) 0.000(6)
C76 0.078(7) 0.084(7) 0.084(7) -0.036(6) -0.028(6) 0.001(6)
C77 0.051(5) 0.082(7) 0.078(6) -0.041(6) -0.021(5) 0.008(5)
C78 0.064(6) 0.096(8) 0.097(8) -0.054(7) -0.030(6) 0.011(6)
C79 0.082(7) 0.082(7) 0.097(8) -0.034(6) -0.038(7) 0.013(6)
C80 0.071(7) 0.136(11) 0.113(9) -0.076(8) -0.017(7) 0.000(7)
C81 0.074(8) 0.112(9) 0.092(8) -0.033(7) -0.008(6) -0.009(7)
C82 0.057(6) 0.103(9) 0.096(8) -0.056(7) -0.016(6) 0.004(6)
C83 0.063(7) 0.142(10) 0.114(9) -0.073(8) -0.002(6) 0.003(7)
C84 0.158(16) 0.212(18) 0.204(19) -0.110(16) -0.065(15) 0.016(14)
C85 0.109(13) 0.23(2) 0.25(2) -0.115(19) -0.033(14) 0.028(13)
C86 0.098(11) 0.29(2) 0.30(3) -0.19(2) -0.008(14) 0.024(13)
C87 0.220(7) 0.225(7) 0.222(7) -0.060(5) -0.042(5) -0.021(5)
N15 0.219(6) 0.220(6) 0.221(6) -0.058(4) -0.037(4) -0.018(4)
C88 0.215(7) 0.214(6) 0.219(6) -0.051(4) -0.043(4) -0.024(4)
C89 0.211(7) 0.211(7) 0.214(7) -0.055(5) -0.042(5) -0.023(5)
C90 0.160(12) 0.073(8) 0.246(17) -0.035(10) -0.140(12) 0.011(8)
C91 0.077(7) 0.103(9) 0.085(7) -0.047(6) -0.020(5) -0.006(6)
C92 0.071(6) 0.105(8) 0.104(8) -0.037(7) -0.033(6) -0.007(6)
C93 0.074(7) 0.108(9) 0.108(9) -0.050(8) -0.026(6) 0.000(6)
C94 0.074(6) 0.121(10) 0.087(7) -0.050(7) -0.029(5) -0.003(6)
C95 0.060(6) 0.099(9) 0.084(7) -0.023(7) -0.018(5) 0.007(5)
C96 0.059(6) 0.104(9) 0.080(7) -0.033(7) -0.020(5) 0.000(5)
C97 0.081(7) 0.134(11) 0.106(9) -0.050(9) -0.032(6) -0.008(7)
C98 0.114(10) 0.115(11) 0.117(10) -0.035(9) -0.040(8) -0.005(8)
C99 0.114(10) 0.104(9) 0.113(10) -0.027(9) -0.033(8) -0.009(7)
C100 0.096(8) 0.115(10) 0.101(9) -0.040(8) -0.041(7) 0.006(7)
C101 0.121(9) 0.111(9) 0.089(8) -0.035(7) -0.034(7) -0.019(7)
C102 0.204(10) 0.143(8) 0.093(7) -0.042(6) -0.059(7) -0.048(8)
C103 0.237(9) 0.149(7) 0.109(6) -0.040(6) -0.075(6) -0.059(7)
C104 0.279(10) 0.149(8) 0.119(7) -0.050(6) -0.074(7) -0.054(8)
C105 0.310(10) 0.155(8) 0.136(7) -0.041(7) -0.086(8) -0.058(8)
N18 0.318(10) 0.159(8) 0.140(7) -0.038(7) -0.102(7) -0.058(8)
C106 0.299(10) 0.168(8) 0.135(7) -0.027(7) -0.106(7) -0.046(9)
C107 0.264(10) 0.158(8) 0.120(7) -0.035(6) -0.094(7) -0.057(8)
C108 0.192(16) 0.137(12) 0.116(11) 0.002(10) -0.049(10) -0.017(11)
P1 0.115(3) 0.122(3) 0.114(2) -0.041(2) -0.026(2) -0.028(2)
F1 0.167(8) 0.129(7) 0.221(9) -0.032(6) -0.039(7) 0.012(6)
F2 0.250(12) 0.128(7) 0.340(15) -0.107(9) -0.111(10) 0.071(7)
F3A 0.60(3) 0.148(8) 0.338(17) -0.052(10) -0.39(2) 0.016(12)
F6A 0.65(3) 0.195(10) 0.148(10) -0.001(8) -0.167(14) -0.195(15)
F3B 0.60(3) 0.148(8) 0.338(17) -0.052(10) -0.39(2) 0.016(12)
F6B 0.65(3) 0.195(10) 0.148(10) -0.001(8) -0.167(14) -0.195(15)
F4 0.192(11) 0.209(11) 0.315(16) -0.035(10) -0.032(10) -0.053(9)
F5 0.135(8) 0.208(11) 0.43(2) -0.068(13) 0.066(11) -0.027(8)
P2 0.110(3) 0.318(7) 0.230(5) -0.205(6) -0.087(3) 0.063(4)
F7 0.148(7) 0.365(15) 0.196(9) -0.156(10) -0.088(7) 0.073(9)
F8 0.200(10) 0.307(14) 0.202(10) -0.113(9) -0.086(8) -0.045(9)
F9 0.111(7) 0.429(18) 0.228(11) -0.155(12) -0.057(7) 0.000(9)
F10 0.143(6) 0.255(10) 0.189(8) -0.154(8) -0.040(6) 0.003(6)
F11 0.154(8) 0.229(10) 0.281(12) -0.129(9) -0.098(8) 0.007(7)
F12 0.207(9) 0.324(13) 0.299(12) -0.252(12) -0.167(9) 0.150(9)
P3 0.087(2) 0.136(3) 0.0745(18) -0.032(2) -0.0178(16) 0.010(2)
F13 0.112(4) 0.125(5) 0.088(4) -0.038(4) -0.014(3) 0.002(4)
F14 0.139(5) 0.131(5) 0.081(4) -0.037(4) -0.011(4) 0.010(4)
F15 0.083(4) 0.158(6) 0.088(4) -0.025(4) -0.021(3) 0.016(4)
F16 0.101(5) 0.175(7) 0.093(4) -0.028(4) -0.010(4) -0.007(4)
F17 0.085(4) 0.191(6) 0.083(4) -0.065(4) -0.008(3) -0.001(4)
F18 0.095(4) 0.147(5) 0.104(4) -0.051(4) -0.038(3) 0.019(4)
P4 0.0698(17) 0.132(2) 0.110(2) -0.070(2) -0.0132(16) -0.0104(17)
F19 0.148(6) 0.141(6) 0.120(5) -0.050(4) -0.053(4) -0.025(4)
F20 0.085(4) 0.150(6) 0.124(5) -0.058(4) -0.024(4) -0.002(4)
F21 0.087(4) 0.140(5) 0.127(5) -0.082(4) -0.009(3) -0.014(4)
F22 0.069(3) 0.131(5) 0.154(5) -0.080(4) -0.014(3) -0.015(3)
F23 0.080(4) 0.161(6) 0.156(6) -0.099(5) -0.003(4) -0.018(4)
F24 0.076(4) 0.186(6) 0.133(5) -0.093(5) 0.002(3) -0.039(4)

loop_
_atom_type_symbol
_atom_type_description
_atom_type_scat_dispersion_real
_atom_type_scat_dispersion_imag
_atom_type_scat_source
C C 0.0181 0.0091 'International Tables Vol C Tables 4.2.6.8 and 6.1.1.4'
H H 0.0000 0.0000 'International Tables Vol C Tables 4.2.6.8 and 6.1.1.4'
F F 0.0727 0.0534 'International Tables Vol C Tables 4.2.6.8 and 6.1.1.4'
N N 0.0311 0.0180 'International Tables Vol C Tables 4.2.6.8 and 6.1.1.4'
Os Os -4.9801 6.2216 'International Tables Vol C Tables 4.2.6.8 and 6.1.1.4'
P P 0.2955 0.4335 'International Tables Vol C Tables 4.2.6.8 and 6.1.1.4'

loop_
_geom_angle_atom_site_label_1
_geom_angle_atom_site_label_2
_geom_angle_atom_site_label_3
_geom_angle
N4 Os1 N1 170.6(3)
N4 Os1 N7 86.5(3)
N1 Os1 N7 99.4(3)
N4 Os1 N8 97.4(3)
N1 Os1 N8 91.0(3)
N7 Os1 N8 77.9(3)
N4 Os1 N2 97.5(3)
N1 Os1 N2 77.4(3)
N7 Os1 N2 173.2(3)
N8 Os1 N2 96.1(3)
N4 Os1 N5 77.2(4)
N1 Os1 N5 94.9(3)
N7 Os1 N5 96.2(3)
N8 Os1 N5 172.3(3)
N2 Os1 N5 90.1(2)
C1 N1 C5 113.0(9)
C1 N1 Os1 127.3(6)
C5 N1 Os1 119.6(6)
C10 N2 C6 118.9(8)
C10 N2 Os1 124.0(7)
C6 N2 Os1 117.1(6)
C16 N3 C15 116.4(11)
C19 N4 C23 113.4(10)
C19 N4 Os1 125.7(7)
C23 N4 Os1 120.5(8)
C28 N5 C24 121.5(8)
C28 N5 Os1 124.1(7)
C24 N5 Os1 114.3(7)
C33 N6 C34 115.2(10)
C37 N7 C41 116.9(7)
C37 N7 Os1 126.3(6)
C41 N7 Os1 116.4(6)
C42 N8 C46 119.2(7)
C42 N8 Os1 116.7(5)
C46 N8 Os1 124.1(6)
C2 C1 N1 125.3(9)
C2 C1 H1 117.3
N1 C1 H1 117.3
C1 C2 C3 120.6(10)
C1 C2 H2 119.7
C3 C2 H2 119.7
C2 C3 C4 117.0(10)
C2 C3 C11 119.1(10)
C4 C3 C11 123.9(9)
C5 C4 C3 120.8(9)
C5 C4 H4 119.6
C3 C4 H4 119.6
C4 C5 N1 123.2(8)
C4 C5 C6 126.3(9)
N1 C5 C6 110.5(9)
N2 C6 C7 120.6(9)
N2 C6 C5 115.4(8)
C7 C6 C5 124.1(10)
C6 C7 C8 120.6(9)
C6 C7 H7 119.7
C8 C7 H7 119.7
C9 C8 C7 118.5(8)
C9 C8 C18 120.7(9)
C7 C8 C18 120.9(10)
C8 C9 C10 119.4(9)
C8 C9 H9 120.3
C10 C9 H9 120.3
N2 C10 C9 122.0(10)
N2 C10 H10 119.0
C9 C10 H10 119.0
C12 C11 C3 126.1(11)
C12 C11 H11 117.0
C3 C11 H11 117.0
C11 C12 C13 127.1(12)
C11 C12 H12 116.5
C13 C12 H12 116.5
C17 C13 C14 115.3(11)
C17 C13 C12 122.6(12)
C14 C13 C12 122.1(13)
C15 C14 C13 120.5(11)
C15 C14 H14 119.8
C13 C14 H14 119.8
N3 C15 C14 121.5(11)
N3 C15 H15 119.3
C14 C15 H15 119.3
N3 C16 C17 124.5(12)
N3 C16 H16 117.7
C17 C16 H16 117.7
C16 C17 C13 121.8(12)
C16 C17 H17 119.1
C13 C17 H17 119.1
C8 C18 H18A 109.5
C8 C18 H18B 109.5
H18A C18 H18B 109.5
C8 C18 H18C 109.5
H18A C18 H18C 109.5
H18B C18 H18C 109.5
N4 C19 C20 125.5(11)
N4 C19 H19 117.2
C20 C19 H19 117.2
C19 C20 C21 119.0(12)
C19 C20 H20 120.5
C21 C20 H20 120.5
C20 C21 C22 117.8(11)
C20 C21 C29 118.1(12)
C22 C21 C29 124.1(12)
C23 C22 C21 120.7(10)
C23 C22 H22 119.7
C21 C22 H22 119.7
C22 C23 N4 123.6(10)
C22 C23 C24 125.5(10)
N4 C23 C24 110.9(9)
N5 C24 C25 116.7(11)
N5 C24 C23 116.9(8)
C25 C24 C23 126.4(10)
C26 C25 C24 122.2(10)
C26 C25 H25 118.9
C24 C25 H25 118.9
C25 C26 C27 118.4(9)
C25 C26 C36 121.2(11)
C27 C26 C36 120.4(11)
C28 C27 C26 119.5(11)
C28 C27 H27 120.2
C26 C27 H27 120.2
N5 C28 C27 121.7(10)
N5 C28 H28 119.2
C27 C28 H28 119.2
C30 C29 C21 126.7(13)
C30 C29 H29 116.6
C21 C29 H29 116.6
C29 C30 C31 126.0(13)
C29 C30 H30 117.0
C31 C30 H30 117.0
C35 C31 C32 115.9(11)
C35 C31 C30 120.0(12)
C32 C31 C30 124.0(12)
C31 C32 C33 121.3(11)
C31 C32 H32 119.4
C33 C32 H32 119.4
N6 C33 C32 121.2(11)
N6 C33 H33 119.4
C32 C33 H33 119.4
N6 C34 C35 126.1(10)
N6 C34 H34 116.9
C35 C34 H34 116.9
C31 C35 C34 120.2(11)
C31 C35 H35 119.9
C34 C35 H35 119.9
C26 C36 H36A 109.5
C26 C36 H36B 109.5
H36A C36 H36B 109.5
C26 C36 H36C 109.5
H36A C36 H36C 109.5
H36B C36 H36C 109.5
C38 C37 N7 124.6(9)
C38 C37 H37 117.7
N7 C37 H37 117.7
C37 C38 C39 121.1(10)
C37 C38 H38 119.4
C39 C38 H38 119.4
C38 C39 C40 115.4(8)
C38 C39 C47 119.3(11)
C40 C39 C47 125.3(11)
C39 C40 C41 121.5(9)
C39 C40 H40 119.3
C41 C40 H40 119.3
N7 C41 C40 120.5(8)
N7 C41 C42 114.2(7)
C40 C41 C42 125.3(8)
N8 C42 C43 121.2(8)
N8 C42 C41 114.7(7)
C43 C42 C41 124.1(8)
C42 C43 C44 122.6(9)
C42 C43 H43 118.7
C44 C43 H43 118.7
C43 C44 C45 115.5(9)
C43 C44 C54 123.5(10)
C45 C44 C54 121.0(9)
C46 C45 C44 120.7(9)
C46 C45 H45 119.6
C44 C45 H45 119.6
N8 C46 C45 120.7(8)
N8 C46 H46 119.7
C45 C46 H46 119.7
C48 C47 C39 128.9(16)
C48 C47 H47 115.5
C39 C47 H47 115.5
C47 C48 C49 129.0(17)
C47 C48 H48 115.5
C49 C48 H48 115.5
C50 C49 C53 120.0
C50 C49 C48 121.0(11)
C53 C49 C48 119.0(11)
C51 C50 C49 120.0
C51 C50 H50 120.0
C49 C50 H50 120.0
N9 C51 C50 120.0
N9 C51 H51 120.0
C50 C51 H51 120.0
C51 N9 C52 120.0
C53 C52 N9 120.0
C53 C52 H52 120.0
N9 C52 H52 120.0
C52 C53 C49 120.0
C52 C53 H53 120.0
C49 C53 H53 120.0
C44 C54 H54A 109.5
C44 C54 H54B 109.5
H54A C54 H54B 109.5
C44 C54 H54C 109.5
H54A C54 H54C 109.5
H54B C54 H54C 109.5
N17 Os2 N13 172.5(3)
N17 Os2 N10 88.1(3)
N13 Os2 N10 97.5(3)
N17 Os2 N14 96.6(3)
N13 Os2 N14 78.4(3)
N10 Os2 N14 173.1(3)
N17 Os2 N11 97.2(3)
N13 Os2 N11 89.0(3)
N10 Os2 N11 77.9(3)
N14 Os2 N11 96.4(3)
N17 Os2 N16 78.2(4)
N13 Os2 N16 96.0(3)
N10 Os2 N16 97.6(3)
N14 Os2 N16 88.4(3)
N11 Os2 N16 173.7(3)
C59 N10 C55 117.5(8)
C59 N10 Os2 117.4(6)
C55 N10 Os2 125.1(6)
C64 N11 C60 119.4(8)
C64 N11 Os2 125.0(7)
C60 N11 Os2 115.5(6)
C70 N12 C69 114.4(10)
C82 N13 C78 117.1(10)
C82 N13 Os2 126.2(7)
C78 N13 Os2 116.7(8)
C73 N14 C77 116.7(8)
C73 N14 Os2 127.0(7)
C77 N14 Os2 116.3(6)
C91 N16 C95 118.9(9)
C91 N16 Os2 125.4(7)
C95 N16 Os2 115.7(7)
C96 N17 C100 115.3(10)
C96 N17 Os2 117.3(8)
C100 N17 Os2 127.4(8)
C56 C55 N10 123.7(9)
C56 C55 H55 118.2
N10 C55 H55 118.2
C55 C56 C57 120.5(10)
C55 C56 H56 119.7
C57 C56 H56 119.7
C56 C57 C58 115.6(10)
C56 C57 C65 119.3(10)
C58 C57 C65 125.1(11)
C59 C58 C57 121.5(10)
C59 C58 H58 119.3
C57 C58 H58 119.3
C58 C59 N10 121.2(9)
C58 C59 C60 124.0(9)
N10 C59 C60 114.8(8)
C61 C60 N11 118.7(9)
C61 C60 C59 126.8(9)
N11 C60 C59 114.4(8)
C60 C61 C62 121.4(10)
C60 C61 H61 119.3
C62 C61 H61 119.3
C63 C62 C61 118.1(10)
C63 C62 C72 121.3(10)
C61 C62 C72 120.6(10)
C64 C63 C62 120.7(10)
C64 C63 H63 119.6
C62 C63 H63 119.6
N11 C64 C63 121.5(10)
N11 C64 H64 119.2
C63 C64 H64 119.2
C66 C65 C57 124.5(12)
C66 C65 H65 117.8
C57 C65 H65 117.8
C65 C66 C67 123.5(12)
C65 C66 H66 118.3
C67 C66 H66 118.3
C71 C67 C68 119.2(10)
C71 C67 C66 117.3(11)
C68 C67 C66 123.3(12)
C67 C68 C69 117.4(11)
C67 C68 H68 121.3
C69 C68 H68 121.3
N12 C69 C68 124.9(12)
N12 C69 H69 117.6
C68 C69 H69 117.6
N12 C70 C71 125.8(12)
N12 C70 H70 117.1
C71 C70 H70 117.1
C67 C71 C70 118.2(12)
C67 C71 H71 120.9
C70 C71 H71 120.9
C62 C72 H72A 109.5
C62 C72 H72B 109.5
H72A C72 H72B 109.5
C62 C72 H72C 109.5
H72A C72 H72C 109.5
H72B C72 H72C 109.5
N14 C73 C74 123.2(11)
N14 C73 H73 118.4
C74 C73 H73 118.4
C73 C74 C75 120.2(11)
C73 C74 H74 119.9
C75 C74 H74 119.9
C74 C75 C76 117.3(9)
C74 C75 C83 124.7(11)
C76 C75 C83 118.0(11)
C77 C76 C75 119.6(10)
C77 C76 H76 120.2
C75 C76 H76 120.2
N14 C77 C76 123.0(9)
N14 C77 C78 114.7(8)
C76 C77 C78 122.3(10)
C79 C78 N13 120.8(10)
C79 C78 C77 125.4(9)
N13 C78 C77 113.8(10)
C78 C79 C80 122.5(10)
C78 C79 H79 118.7
C80 C79 H79 118.7
C81 C80 C79 113.5(12)
C81 C80 C90 120.7(12)
C79 C80 C90 125.8(11)
C82 C81 C80 123.8(11)
C82 C81 H81 118.1
C80 C81 H81 118.1
N13 C82 C81 122.3(9)
N13 C82 H82 118.9
C81 C82 H82 118.9
C84 C83 C75 121.8(15)
C84 C83 H83 119.1
C75 C83 H83 119.1
C83 C84 C85 120.7(17)
C83 C84 H84 119.7
C85 C84 H84 119.7
C86 C85 C89 120.0
C86 C85 C84 119.4(15)
C89 C85 C84 120.6(15)
C87 C86 C85 120.0
C87 C86 H86 120.0
C85 C86 H86 120.0
N15 C87 C86 120.0
N15 C87 H87 120.0
C86 C87 H87 120.0
C87 N15 C88 120.0
C89 C88 N15 120.0
C89 C88 H88 120.0
N15 C88 H88 120.0
C88 C89 C85 120.0
C88 C89 H89 120.0
C85 C89 H89 120.0
C80 C90 H90A 109.5
C80 C90 H90B 109.5
H90A C90 H90B 109.5
C80 C90 H90C 109.5
H90A C90 H90C 109.5
H90B C90 H90C 109.5
N16 C91 C92 122.0(10)
N16 C91 H91 119.0
C92 C91 H91 119.0
C91 C92 C93 120.2(11)
C91 C92 H92 119.9
C93 C92 H92 119.9
C94 C93 C92 116.6(10)
C94 C93 C101 123.2(11)
C92 C93 C101 120.1(11)
C95 C94 C93 121.9(11)
C95 C94 H94 119.0
C93 C94 H94 119.0
N16 C95 C94 120.3(10)
N16 C95 C96 113.6(10)
C94 C95 C96 126.0(11)
N17 C96 C97 121.7(11)
N17 C96 C95 115.2(10)
C97 C96 C95 123.0(10)
C96 C97 C98 122.0(11)
C96 C97 H97 119.0
C98 C97 H97 119.0
C99 C98 C97 115.3(12)
C99 C98 C108 123.6(13)
C97 C98 C108 121.1(13)
C100 C99 C98 121.0(12)
C100 C99 H99 119.5
C98 C99 H99 119.5
C99 C100 N17 124.6(11)
C99 C100 H100 117.7
N17 C100 H100 117.7
C102 C101 C93 125.4(12)
C102 C101 H101 117.3
C93 C101 H101 117.3
C101 C102 C103 126.3(12)
C101 C102 H102 116.8
C103 C102 H102 116.8
C104 C103 C107 120.0
C104 C103 C102 120.4(8)
C107 C103 C102 119.5(8)
C103 C104 C105 120.0
C103 C104 H104 120.0
C105 C104 H104 120.0
N18 C105 C104 120.0
N18 C105 H105 120.0
C104 C105 H105 120.0
C106 N18 C105 120.0
N18 C106 C107 120.0
N18 C106 H106 120.0
C107 C106 H106 120.0
C106 C107 C103 120.0
C106 C107 H107 120.0
C103 C107 H107 120.0
C98 C108 H10A 109.5
C98 C108 H10B 109.5
H10A C108 H10B 109.5
C98 C108 H10C 109.5
H10A C108 H10C 109.5
H10B C108 H10C 109.5
F3B P1 F6B 175.6(15)
F3B P1 F2 92.2(8)
F6B P1 F2 91.7(8)
F3A P1 F2 92.2(8)
F3B P1 F5 82.8(19)
F6B P1 F5 98.7(17)
F3A P1 F5 93.9(9)
F2 P1 F5 95.9(6)
F3B P1 F4 102(2)
F6B P1 F4 75.7(16)
F3A P1 F4 91.3(9)
F2 P1 F4 89.7(6)
F5 P1 F4 172.2(7)
F3A P1 F6A 176.2(10)
F2 P1 F6A 91.5(7)
F5 P1 F6A 86.6(9)
F4 P1 F6A 87.9(9)
F3B P1 F1 89.4(7)
F6B P1 F1 86.7(7)
F3A P1 F1 89.4(7)
F2 P1 F1 178.4(5)
F5 P1 F1 83.9(5)
F4 P1 F1 90.3(5)
F6A P1 F1 86.9(7)
F12 P2 F10 176.3(9)
F12 P2 F9 87.9(7)
F10 P2 F9 89.0(6)
F12 P2 F11 93.1(7)
F10 P2 F11 89.9(5)
F9 P2 F11 177.9(9)
F12 P2 F8 92.9(7)
F10 P2 F8 89.0(6)
F9 P2 F8 88.3(6)
F11 P2 F8 93.5(7)
F12 P2 F7 87.5(6)
F10 P2 F7 90.5(6)
F9 P2 F7 90.8(8)
F11 P2 F7 87.4(6)
F8 P2 F7 179.0(8)
F13 P3 F16 178.8(4)
F13 P3 F18 90.1(4)
F16 P3 F18 90.0(4)
F13 P3 F17 91.2(4)
F16 P3 F17 90.0(4)
F18 P3 F17 90.1(3)
F13 P3 F14 90.5(3)
F16 P3 F14 88.4(4)
F18 P3 F14 91.0(4)
F17 P3 F14 178.0(4)
F13 P3 F15 89.9(4)
F16 P3 F15 89.9(4)
F18 P3 F15 179.2(4)
F17 P3 F15 89.1(3)
F14 P3 F15 89.8(4)
F24 P4 F21 90.1(3)
F24 P4 F23 90.2(3)
F21 P4 F23 179.4(4)
F24 P4 F22 179.5(5)
F21 P4 F22 89.9(3)
F23 P4 F22 89.8(3)
F24 P4 F19 89.5(4)
F21 P4 F19 90.9(4)
F23 P4 F19 88.7(4)
F22 P4 F19 91.0(4)
F24 P4 F20 90.2(4)
F21 P4 F20 90.8(4)
F23 P4 F20 89.7(4)
F22 P4 F20 89.3(4)
F19 P4 F20 178.3(4)

loop_
_geom_bond_atom_site_label_1
_geom_bond_atom_site_label_2
_geom_bond_distance
Os1 N4 1.994(11)
Os1 N1 2.011(9)
Os1 N7 2.049(6)
Os1 N8 2.062(7)
Os1 N2 2.065(7)
Os1 N5 2.079(7)
N1 C1 1.360(11)
N1 C5 1.417(11)
N2 C10 1.349(12)
N2 C6 1.366(11)
N3 C16 1.326(13)
N3 C15 1.362(14)
N4 C19 1.372(14)
N4 C23 1.384(12)
N5 C28 1.347(12)
N5 C24 1.382(12)
N6 C33 1.335(13)
N6 C34 1.344(12)
N7 C37 1.341(10)
N7 C41 1.366(10)
N8 C42 1.341(10)
N8 C46 1.355(10)
C1 C2 1.350(13)
C1 H1 0.9500
C2 C3 1.373(13)
C2 H2 0.9500
C3 C4 1.390(13)
C3 C11 1.480(15)
C4 C5 1.346(12)
C4 H4 0.9500
C5 C6 1.464(12)
C6 C7 1.388(11)
C7 C8 1.399(13)
C7 H7 0.9500
C8 C9 1.366(13)
C8 C18 1.499(12)
C9 C10 1.408(13)
C9 H9 0.9500
C10 H10 0.9500
C11 C12 1.284(14)
C11 H11 0.9500
C12 C13 1.520(15)
C12 H12 0.9500
C13 C17 1.357(15)
C13 C14 1.412(15)
C14 C15 1.367(15)
C14 H14 0.9500
C15 H15 0.9500
C16 C17 1.327(15)
C16 H16 0.9500
C17 H17 0.9500
C18 H18A 0.9800
C18 H18B 0.9800
C18 H18C 0.9800
C19 C20 1.378(15)
C19 H19 0.9500
C20 C21 1.380(15)
C20 H20 0.9500
C21 C22 1.382(14)
C21 C29 1.487(15)
C22 C23 1.375(13)
C22 H22 0.9500
C23 C24 1.420(13)
C24 C25 1.414(13)
C25 C26 1.371(14)
C25 H25 0.9500
C26 C27 1.397(14)
C26 C36 1.500(13)
C27 C28 1.369(12)
C27 H27 0.9500
C28 H28 0.9500
C29 C30 1.239(13)
C29 H29 0.9500
C30 C31 1.514(9)
C30 H30 0.9500
C31 C35 1.345(14)
C31 C32 1.392(15)
C32 C33 1.408(16)
C32 H32 0.9500
C33 H33 0.9500
C34 C35 1.353(14)
C34 H34 0.9500
C35 H35 0.9500
C36 H36A 0.9800
C36 H36B 0.9800
C36 H36C 0.9800
C37 C38 1.340(13)
C37 H37 0.9500
C38 C39 1.390(14)
C38 H38 0.9500
C39 C40 1.396(13)
C39 C47 1.434(15)
C40 C41 1.399(12)
C40 H40 0.9500
C41 C42 1.461(11)
C42 C43 1.359(11)
C43 C44 1.381(13)
C43 H43 0.9500
C44 C45 1.401(13)
C44 C54 1.512(13)
C45 C46 1.391(12)
C45 H45 0.9500
C46 H46 0.9500
C47 C48 1.184(18)
C47 H47 0.9500
C48 C49 1.510(15)
C48 H48 0.9500
C49 C50 1.3900
C49 C53 1.3900
C50 C51 1.3900
C50 H50 0.9500
C51 N9 1.3900
C51 H51 0.9500
N9 C52 1.3900
C52 C53 1.3900
C52 H52 0.9500
C53 H53 0.9500
C54 H54A 0.9800
C54 H54B 0.9800
C54 H54C 0.9800
Os2 N17 2.024(10)
Os2 N13 2.042(9)
Os2 N10 2.046(7)
Os2 N14 2.063(8)
Os2 N11 2.069(7)
Os2 N16 2.070(8)
N10 C59 1.366(11)
N10 C55 1.369(11)
N11 C64 1.348(11)
N11 C60 1.398(11)
N12 C70 1.311(14)
N12 C69 1.327(14)
N13 C82 1.348(12)
N13 C78 1.383(11)
N14 C73 1.349(12)
N14 C77 1.362(11)
N16 C91 1.352(12)
N16 C95 1.381(12)
N17 C96 1.359(12)
N17 C100 1.386(14)
C55 C56 1.335(13)
C55 H55 0.9500
C56 C57 1.405(15)
C56 H56 0.9500
C57 C58 1.424(14)
C57 C65 1.469(15)
C58 C59 1.357(13)
C58 H58 0.9500
C59 C60 1.435(12)
C60 C61 1.372(12)
C61 C62 1.382(14)
C61 H61 0.9500
C62 C63 1.374(14)
C62 C72 1.546(14)
C63 C64 1.358(13)
C63 H63 0.9500
C64 H64 0.9500
C65 C66 1.264(14)
C65 H65 0.9500
C66 C67 1.544(15)
C66 H66 0.9500
C67 C71 1.355(15)
C67 C68 1.360(15)
C68 C69 1.399(15)
C68 H68 0.9500
C69 H69 0.9500
C70 C71 1.376(15)
C70 H70 0.9500
C71 H71 0.9500
C72 H72A 0.9800
C72 H72B 0.9800
C72 H72C 0.9800
C73 C74 1.367(13)
C73 H73 0.9500
C74 C75 1.381(13)
C74 H74 0.9500
C75 C76 1.400(13)
C75 C83 1.471(14)
C76 C77 1.365(12)
C76 H76 0.9500
C77 C78 1.465(13)
C78 C79 1.380(13)
C79 C80 1.411(14)
C79 H79 0.9500
C80 C81 1.378(14)
C80 C90 1.553(17)
C81 C82 1.359(14)
C81 H81 0.9500
C82 H82 0.9500
C83 C84 1.27(2)
C83 H83 0.9500
C84 C85 1.484(19)
C84 H84 0.9500
C85 C86 1.3900
C85 C89 1.3900
C86 C87 1.3900
C86 H86 0.9500
C87 N15 1.3900
C87 H87 0.9500
N15 C88 1.3900
C88 C89 1.3900
C88 H88 0.9500
C89 H89 0.9500
C90 H90A 0.9800
C90 H90B 0.9800
C90 H90C 0.9800
C91 C92 1.392(13)
C91 H91 0.9500
C92 C93 1.410(14)
C92 H92 0.9500
C93 C94 1.393(14)
C93 C101 1.446(14)
C94 C95 1.384(13)
C94 H94 0.9500
C95 C96 1.449(14)
C96 C97 1.379(15)
C97 C98 1.407(16)
C97 H97 0.9500
C98 C99 1.384(16)
C98 C108 1.518(17)
C99 C100 1.339(15)
C99 H99 0.9500
C100 H100 0.9500
C101 C102 1.316(14)
C101 H101 0.9500
C102 C103 1.476(12)
C102 H102 0.9500
C103 C104 1.3900
C103 C107 1.3900
C104 C105 1.3900
C104 H104 0.9500
C105 N18 1.3900
C105 H105 0.9500
N18 C106 1.3900
C106 C107 1.3900
C106 H106 0.9500
C107 H107 0.9500
C108 H10A 0.9800
C108 H10B 0.9800
C108 H10C 0.9800
P1 F3B 1.487(12)
P1 F6B 1.495(13)
P1 F3A 1.498(12)
P1 F2 1.505(7)
P1 F5 1.515(9)
P1 F4 1.539(9)
P1 F6A 1.553(12)
P1 F1 1.608(7)
P2 F12 1.520(8)
P2 F10 1.543(9)
P2 F9 1.576(12)
P2 F11 1.588(11)
P2 F8 1.594(13)
P2 F7 1.609(12)
P3 F13 1.575(7)
P3 F16 1.580(8)
P3 F18 1.586(6)
P3 F17 1.599(6)
P3 F14 1.604(6)
P3 F15 1.614(6)
P4 F24 1.578(6)
P4 F21 1.578(6)
P4 F23 1.582(6)
P4 F22 1.586(6)
P4 F19 1.592(7)
P4 F20 1.596(7)

loop_
_geom_hbond_atom_site_label_D
_geom_hbond_atom_site_label_H
_geom_hbond_atom_site_label_A
_geom_hbond_distance_DH
_geom_hbond_distance_HA
_geom_hbond_distance_DA
_geom_hbond_angle_DHA
_geom_hbond_site_symmetry_A
C1 H1 N12 0.95 2.34 3.186(13) 147.9 2_765
C9 H9 F18 0.95 2.59 3.324(11) 134.3 .
C10 H10 N4 0.95 2.66 3.207(13) 116.9 .
C10 H10 F14 0.95 2.39 3.202(13) 142.7 .
C15 H15 F21 0.95 2.40 3.321(13) 163.9 2_665
C15 H15 F22 0.95 2.59 3.304(14) 132.5 2_665
C17 H17 F16 0.95 2.58 3.396(14) 143.9 2_566
C19 H19 N8 0.95 2.64 3.200(13) 118.4 .
C22 H22 F3B 0.95 2.59 3.49(2) 158.2 2_666
C25 H25 F3B 0.95 2.59 3.437(18) 149.1 2_666
C28 H28 N1 0.95 2.59 3.138(11) 117.2 .
C33 H33 F21 0.95 2.49 3.252(15) 136.9 2_656
C37 H37 N5 0.95 2.66 3.222(11) 118.3 .
C46 H46 N2 0.95 2.62 3.182(11) 118.0 .
C46 H46 F7 0.95 2.53 3.274(13) 135.4 1_455
C58 H58 F10 0.95 2.62 3.384(13) 137.3 2_765
C61 H61 F10 0.95 2.68 3.459(14) 139.5 2_765
C63 H63 F23 0.95 2.52 3.221(13) 130.2 2_665
C64 H64 N14 0.95 2.67 3.219(13) 117.5 .
C64 H64 F20 0.95 2.49 3.298(11) 142.3 2_665
C68 H68 F22 0.95 2.62 3.447(13) 145.1 2_765
C70 H70 F2 0.95 2.60 3.491(14) 155.9 2_765
C73 H73 N17 0.95 2.72 3.247(13) 115.5 .
C76 H76 N6 0.95 2.59 3.527(13) 169.8 1_564
C79 H79 N6 0.95 2.40 3.343(13) 169.9 1_564
C91 H91 N13 0.95 2.66 3.207(11) 117.0 .
C94 H94 F15 0.95 2.41 3.358(13) 177.8 2_666
C97 H97 F15 0.95 2.39 3.338(13) 174.6 2_666
C100 H100 N11 0.95 2.73 3.267(15) 116.8 .
C107 H107 F14 0.95 2.35 3.298(10) 179.5 2_666

loop_
_geom_torsion_atom_site_label_1
_geom_torsion_atom_site_label_2
_geom_torsion_atom_site_label_3
_geom_torsion_atom_site_label_4
_geom_torsion
C5 N1 C1 C2 2.5(12)
Os1 N1 C1 C2 -174.9(7)
N1 C1 C2 C3 -0.7(14)
C1 C2 C3 C4 -1.5(13)
C1 C2 C3 C11 -179.6(9)
C2 C3 C4 C5 1.6(13)
C11 C3 C4 C5 179.7(9)
C3 C4 C5 N1 0.3(13)
C3 C4 C5 C6 178.1(8)
C1 N1 C5 C4 -2.3(11)
Os1 N1 C5 C4 175.3(6)
C1 N1 C5 C6 179.6(7)
Os1 N1 C5 C6 -2.8(8)
C10 N2 C6 C7 -1.8(11)
Os1 N2 C6 C7 176.5(6)
C10 N2 C6 C5 179.8(7)
Os1 N2 C6 C5 -1.9(9)
C4 C5 C6 N2 -175.1(8)
N1 C5 C6 N2 2.9(10)
C4 C5 C6 C7 6.6(13)
N1 C5 C6 C7 -175.4(7)
N2 C6 C7 C8 -0.2(12)
C5 C6 C7 C8 178.1(8)
C6 C7 C8 C9 1.6(12)
C6 C7 C8 C18 -178.7(8)
C7 C8 C9 C10 -1.1(13)
C18 C8 C9 C10 179.2(8)
C6 N2 C10 C9 2.3(12)
Os1 N2 C10 C9 -175.8(6)
C8 C9 C10 N2 -0.9(13)
C2 C3 C11 C12 -176.8(11)
C4 C3 C11 C12 5.2(17)
C3 C11 C12 C13 179.6(10)
C11 C12 C13 C17 -176.3(12)
C11 C12 C13 C14 4.8(17)
C17 C13 C14 C15 0.2(16)
C12 C13 C14 C15 179.2(10)
C16 N3 C15 C14 2.1(16)
C13 C14 C15 N3 -1.1(17)
C15 N3 C16 C17 -2.4(18)
N3 C16 C17 C13 2(2)
C14 C13 C17 C16 -0.3(17)
C12 C13 C17 C16 -179.3(11)
C23 N4 C19 C20 1.9(14)
Os1 N4 C19 C20 174.6(8)
N4 C19 C20 C21 -2.0(17)
C19 C20 C21 C22 1.0(16)
C19 C20 C21 C29 -177.3(10)
C20 C21 C22 C23 -0.1(15)
C29 C21 C22 C23 178.1(9)
C21 C22 C23 N4 0.0(14)
C21 C22 C23 C24 -178.9(9)
C19 N4 C23 C22 -0.9(12)
Os1 N4 C23 C22 -174.0(7)
C19 N4 C23 C24 178.2(8)
Os1 N4 C23 C24 5.1(9)
C28 N5 C24 C25 3.5(11)
Os1 N5 C24 C25 -178.8(6)
C28 N5 C24 C23 -177.1(7)
Os1 N5 C24 C23 0.6(9)
C22 C23 C24 N5 175.6(8)
N4 C23 C24 N5 -3.5(10)
C22 C23 C24 C25 -5.1(14)
N4 C23 C24 C25 175.8(8)
N5 C24 C25 C26 -2.3(12)
C23 C24 C25 C26 178.4(8)
C24 C25 C26 C27 0.6(13)
C24 C25 C26 C36 178.4(8)
C25 C26 C27 C28 0.1(13)
C36 C26 C27 C28 -177.7(8)
C24 N5 C28 C27 -3.0(12)
Os1 N5 C28 C27 179.5(6)
C26 C27 C28 N5 1.0(13)
C20 C21 C29 C30 -179.6(12)
C22 C21 C29 C30 2.2(19)
C21 C29 C30 C31 178.0(11)
C29 C30 C31 C35 -172.7(12)
C29 C30 C31 C32 3(2)
C35 C31 C32 C33 3.5(17)
C30 C31 C32 C33 -172.7(11)
C34 N6 C33 C32 1.8(16)
C31 C32 C33 N6 -3.6(19)
C33 N6 C34 C35 -0.1(16)
C32 C31 C35 C34 -1.8(16)
C30 C31 C35 C34 174.6(10)
N6 C34 C35 C31 0.1(17)
C41 N7 C37 C38 1.2(16)
Os1 N7 C37 C38 174.1(9)
N7 C37 C38 C39 -0.2(19)
C37 C38 C39 C40 -0.5(17)
C37 C38 C39 C47 -178.2(12)
C38 C39 C40 C41 0.2(16)
C47 C39 C40 C41 177.8(11)
C37 N7 C41 C40 -1.5(13)
Os1 N7 C41 C40 -175.1(7)
C37 N7 C41 C42 177.9(8)
Os1 N7 C41 C42 4.4(10)
C39 C40 C41 N7 0.9(15)
C39 C40 C41 C42 -178.5(10)
C46 N8 C42 C43 0.6(14)
Os1 N8 C42 C43 -179.8(7)
C46 N8 C42 C41 -179.5(8)
Os1 N8 C42 C41 0.1(10)
N7 C41 C42 N8 -2.9(12)
C40 C41 C42 N8 176.5(9)
N7 C41 C42 C43 176.9(9)
C40 C41 C42 C43 -3.7(15)
N8 C42 C43 C44 -3.2(15)
C41 C42 C43 C44 176.9(10)
C42 C43 C44 C45 3.4(16)
C42 C43 C44 C54 -174.7(10)
C43 C44 C45 C46 -1.3(16)
C54 C44 C45 C46 176.9(10)
C42 N8 C46 C45 1.4(14)
Os1 N8 C46 C45 -178.2(7)
C44 C45 C46 N8 -1.0(16)
C38 C39 C47 C48 -174.7(17)
C40 C39 C47 C48 8(3)
C39 C47 C48 C49 180.0(12)
C47 C48 C49 C50 6(2)
C47 C48 C49 C53 -174.4(16)
C53 C49 C50 C51 0.0
C48 C49 C50 C51 179.2(10)
C49 C50 C51 N9 0.0
C50 C51 N9 C52 0.0
C51 N9 C52 C53 0.0
N9 C52 C53 C49 0.0
C50 C49 C53 C52 0.0
C48 C49 C53 C52 -179.3(10)
C59 N10 C55 C56 -0.5(16)
Os2 N10 C55 C56 178.0(9)
N10 C55 C56 C57 0.5(19)
C55 C56 C57 C58 -0.2(18)
C55 C56 C57 C65 -179.1(11)
C56 C57 C58 C59 0.1(17)
C65 C57 C58 C59 178.8(11)
C57 C58 C59 N10 -0.1(17)
C57 C58 C59 C60 179.8(10)
C55 N10 C59 C58 0.4(15)
Os2 N10 C59 C58 -178.3(8)
C55 N10 C59 C60 -179.5(9)
Os2 N10 C59 C60 1.8(11)
C64 N11 C60 C61 -0.1(14)
Os2 N11 C60 C61 177.8(7)
C64 N11 C60 C59 -177.5(9)
Os2 N11 C60 C59 0.5(11)
C58 C59 C60 C61 1.5(17)
N10 C59 C60 C61 -178.6(10)
C58 C59 C60 N11 178.6(10)
N10 C59 C60 N11 -1.5(13)
N11 C60 C61 C62 -0.7(15)
C59 C60 C61 C62 176.3(10)
C60 C61 C62 C63 2.1(17)
C60 C61 C62 C72 -177.5(10)
C61 C62 C63 C64 -2.7(18)
C72 C62 C63 C64 176.9(11)
C60 N11 C64 C63 -0.6(16)
Os2 N11 C64 C63 -178.3(8)
C62 C63 C64 N11 2.0(18)
C56 C57 C65 C66 -179.0(13)
C58 C57 C65 C66 2(2)
C57 C65 C66 C67 -176.8(11)
C65 C66 C67 C71 179.2(13)
C65 C66 C67 C68 4(2)
C71 C67 C68 C69 1.8(19)
C66 C67 C68 C69 177.1(12)
C70 N12 C69 C68 0(2)
C67 C68 C69 N12 -2(2)
C69 N12 C70 C71 2(2)
C68 C67 C71 C70 0.2(18)
C66 C67 C71 C70 -175.4(10)
N12 C70 C71 C67 -2(2)
C77 N14 C73 C74 -1.6(13)
Os2 N14 C73 C74 177.8(7)
N14 C73 C74 C75 -0.8(14)
C73 C74 C75 C76 2.7(13)
C73 C74 C75 C83 -178.6(9)
C74 C75 C76 C77 -2.2(13)
C83 C75 C76 C77 179.0(8)
C73 N14 C77 C76 2.1(12)
Os2 N14 C77 C76 -177.4(6)
C73 N14 C77 C78 -178.7(7)
Os2 N14 C77 C78 1.8(9)
C75 C76 C77 N14 -0.2(13)
C75 C76 C77 C78 -179.3(8)
C82 N13 C78 C79 -0.4(12)
Os2 N13 C78 C79 -179.5(6)
C82 N13 C78 C77 -179.2(7)
Os2 N13 C78 C77 1.7(9)
N14 C77 C78 C79 179.0(8)
C76 C77 C78 C79 -1.8(14)
N14 C77 C78 N13 -2.3(10)
C76 C77 C78 N13 176.9(7)
N13 C78 C79 C80 1.9(14)
C77 C78 C79 C80 -179.5(8)
C78 C79 C80 C81 -2.1(14)
C78 C79 C80 C90 177.0(9)
C79 C80 C81 C82 1.0(15)
C90 C80 C81 C82 -178.2(10)
C78 N13 C82 C81 -0.7(13)
Os2 N13 C82 C81 178.3(7)
C80 C81 C82 N13 0.4(16)
C74 C75 C83 C84 15.5(18)
C76 C75 C83 C84 -165.8(13)
C75 C83 C84 C85 175.5(11)
C83 C84 C85 C86 -171.2(12)
C83 C84 C85 C89 8(2)
C89 C85 C86 C87 0.0
C84 C85 C86 C87 179.3(12)
C85 C86 C87 N15 0.0
C86 C87 N15 C88 0.0
C87 N15 C88 C89 0.0
N15 C88 C89 C85 0.0
C86 C85 C89 C88 0.0
C84 C85 C89 C88 -179.3(13)
C95 N16 C91 C92 -0.4(13)
Os2 N16 C91 C92 179.6(7)
N16 C91 C92 C93 -1.1(15)
C91 C92 C93 C94 2.7(14)
C91 C92 C93 C101 -179.6(9)
C92 C93 C94 C95 -2.9(15)
C101 C93 C94 C95 179.5(9)
C91 N16 C95 C94 0.2(13)
Os2 N16 C95 C94 -179.7(7)
C91 N16 C95 C96 179.6(8)
Os2 N16 C95 C96 -0.4(10)
C93 C94 C95 N16 1.5(14)
C93 C94 C95 C96 -177.8(9)
C100 N17 C96 C97 -3.9(13)
Os2 N17 C96 C97 178.1(7)
C100 N17 C96 C95 178.7(8)
Os2 N17 C96 C95 0.6(10)
N16 C95 C96 N17 -0.1(11)
C94 C95 C96 N17 179.2(9)
N16 C95 C96 C97 -177.6(9)
C94 C95 C96 C97 1.7(15)
N17 C96 C97 C98 1.9(16)
C95 C96 C97 C98 179.2(10)
C96 C97 C98 C99 0.6(17)
C96 C97 C98 C108 -179.8(11)
C97 C98 C99 C100 -0.7(18)
C108 C98 C99 C100 179.7(12)
C98 C99 C100 N17 -1.6(19)
C96 N17 C100 C99 3.8(15)
Os2 N17 C100 C99 -178.3(9)
C94 C93 C101 C102 0.8(19)
C92 C93 C101 C102 -176.7(12)
C93 C101 C102 C103 -177.5(12)
C101 C102 C103 C104 8.3(19)
C101 C102 C103 C107 -168.2(12)
C107 C103 C104 C105 0.0
C102 C103 C104 C105 -176.5(12)
C103 C104 C105 N18 0.0
C104 C105 N18 C106 0.0
C105 N18 C106 C107 0.0
N18 C106 C107 C103 0.0
C104 C103 C107 C106 0.0
C102 C103 C107 C106 176.5(11)

loop_
_platon_squeeze_void_nr
_platon_squeeze_void_average_x
_platon_squeeze_void_average_y
_platon_squeeze_void_average_z
_platon_squeeze_void_volume
_platon_squeeze_void_count_electrons
_platon_squeeze_void_content
1 -0.009 -0.000 0.500 1414 228 ' '
2 -0.130 0.500 1.000 555 99 ' '
3 0.195 0.926 0.894 9 3 ' '
4 0.805 0.074 0.106 9 3 ' '
